data_2008071
loop_
_publ_author_name
'Parvez, Masood'
'Gul, Waseem'
'Anwar, Saeed'
'Miana, Ghulam A.'
Atta-ur-Rahman
'Choudhary, M. Iqbal'

_publ_section_title
;
 Indaconitine 0.5-acetonitrile solvate
;
_journal_issue 1
_journal_name_full 'Acta Crystallographica Section C'
_journal_page_first 70
_journal_page_last 72
_journal_paper_doi 10.1107/S0108270198010130
_journal_volume 55
_journal_year 1999
_chemical_formula_analytical 'C35 H48.50 N1.50 O10'
_chemical_formula_moiety 'C34 H47 N O10, 0.5C2 H3 N'
_chemical_formula_structural 'C34 H47 N O10, 0.5(C2 H3 N)'
_chemical_formula_sum 'C35 H48.5 N1.5 O10'
_chemical_formula_weight 650.25
_chemical_name_common indaconitine
_space_group_IT_number 5
_symmetry_cell_setting monoclinic
_symmetry_space_group_name_Hall 'C 2y'
_symmetry_space_group_name_H-M 'C 1 2 1'
_cell_angle_alpha 90.00
_cell_angle_beta 108.930(10)
_cell_angle_gamma 90.00
_cell_formula_units_Z 4
_cell_length_a 32.802(3)
_cell_length_b 9.267(2)
_cell_length_c 11.756(2)
_cell_measurement_reflns_used 25
_cell_measurement_temperature 293.0(10)
_cell_measurement_theta_max 30
_cell_measurement_theta_min 20
_cell_volume 3380.3(10)
_computing_cell_refinement 'CAD-4 Software'
_computing_data_collection 'CAD-4 Software (Enraf-Nonius, 1989)'
_computing_data_reduction 'TEXSAN (Molecular Structure Corporation, 1994)'
_computing_molecular_graphics TEXSAN
_computing_publication_material SHELXL97
_computing_structure_refinement 'SHELXL97 (Sheldrick, 1997)'
_computing_structure_solution 'SAPI91 (Fan, 1991)'
_diffrn_ambient_temperature 293.0(10)
_diffrn_measurement_device 'Enraf-Nonius CAD-4'
_diffrn_measurement_method '\w/2\q scans'
_diffrn_radiation_monochromator graphite
_diffrn_radiation_source 'fine-focus sealed tube'
_diffrn_radiation_type 'Cu K\a'
_diffrn_radiation_wavelength 1.54178
_diffrn_reflns_av_R_equivalents 0.015
_diffrn_reflns_av_sigmaI/netI 0.018
_diffrn_reflns_limit_h_max 38
_diffrn_reflns_limit_h_min 0
_diffrn_reflns_limit_k_max 10
_diffrn_reflns_limit_k_min -10
_diffrn_reflns_limit_l_max 13
_diffrn_reflns_limit_l_min -13
_diffrn_reflns_number 5691
_diffrn_reflns_theta_max 65.0
_diffrn_reflns_theta_min 5.0
_diffrn_standards_decay_% 2.9
_diffrn_standards_interval_count 200
_diffrn_standards_number 3
_exptl_absorpt_coefficient_mu 0.767
_exptl_absorpt_correction_type none
_exptl_crystal_colour colorless
_exptl_crystal_density_diffrn 1.278
_exptl_crystal_density_meas ?
_exptl_crystal_description prismatic
_exptl_crystal_F_000 1396
_exptl_crystal_size_max 0.5
_exptl_crystal_size_mid 0.3
_exptl_crystal_size_min 0.2
_refine_diff_density_max 0.638
_refine_diff_density_min -0.260
_refine_ls_abs_structure_details 'Flack (1983)'
_refine_ls_abs_structure_Flack '0.1(3) (3051 Friedel pairs)'
_refine_ls_extinction_method none
_refine_ls_goodness_of_fit_ref 1.038
_refine_ls_hydrogen_treatment 'H atoms: see below'
_refine_ls_matrix_type full
_refine_ls_number_parameters 404
_refine_ls_number_reflns 5647
_refine_ls_number_restraints 1
_refine_ls_restrained_S_all 1.038
_refine_ls_R_factor_all 0.074
_refine_ls_R_factor_obs 0.067
_refine_ls_shift/su_max 0.008
_refine_ls_shift/su_mean 0.000
_refine_ls_structure_factor_coef Fsqd
_refine_ls_weighting_details 'w = 1/[\s^2^(Fo^2^)+( 0.131P)^2^+1.608P] where P=(Fo^2^+2Fc^2^)/3'
_refine_ls_weighting_scheme calc
_refine_ls_wR_factor_all 0.188
_refine_ls_wR_factor_obs 0.179
_reflns_number_observed 5016
_reflns_number_total 5647
_reflns_observed_criterion I>2\s(I)
_cod_data_source_file fg1503.cif
_cod_data_source_block Indaconitine
_cod_depositor_comments
;
The following automatic conversions were performed:

'_exptl_crystal_density_meas' value 'not measured ' was changed to
'?' - the value is perceived as not measured.

Automatic conversion script
Id: cif_fix_values 3008 2015-01-20 13:52:24Z robertas 

The following automatic conversions were performed:

'_refine_ls_weighting_scheme' value 'calc w = 1/[\s^2^(Fo^2^)+(
0.131P)^2^+1.608P] where P=(Fo^2^+2Fc^2^)/3' was changed to 'calc'.
New tag '_refine_ls_weighting_details' was created. The value of the
new tag was set to 'w = 1/[\s^2^(Fo^2^)+( 0.131P)^2^+1.608P] where
P=(Fo^2^+2Fc^2^)/3'.

Automatic conversion script
Id: cif_fix_values 3143 2015-03-26 13:38:13Z robertas 
;
_cod_original_sg_symbol_H-M 'C 2'
_cod_original_formula_sum 'C35 H48.50 N1.50 O10'
_cod_database_code 2008071
_cod_database_fobs_code 2008071

loop_
_symmetry_equiv_pos_as_xyz
'x, y, z'
'-x, y, -z'
'x+1/2, y+1/2, z'
'-x+1/2, y+1/2, -z'

loop_
_atom_site_label
_atom_site_fract_x
_atom_site_fract_y
_atom_site_fract_z
_atom_site_U_iso_or_equiv
_atom_site_adp_type
_atom_site_calc_flag
_atom_site_refinement_flags
_atom_site_occupancy
_atom_site_disorder_assembly
_atom_site_disorder_group
_atom_site_type_symbol
O1 0.58509(8) 0.2726(3) 0.4745(2) 0.0580(6) Uani d . 1 . . O
O2 0.56420(17) 0.4350(6) 0.8321(3) 0.1223(15) Uani d . 1 . . O
O3 0.53420(10) 0.7612(5) 0.7438(3) 0.1014(12) Uani d . 1 . . O
O4 0.63256(9) 0.8630(3) 0.6780(2) 0.0646(6) Uani d . 1 . . O
O5 0.65451(7) 0.8746(2) 0.3941(2) 0.0542(5) Uani d . 1 . . O
O6 0.72463(8) 0.8745(3) 0.5076(3) 0.0740(7) Uani d . 1 . . O
O7 0.59658(12) 0.4459(3) 0.0957(2) 0.0790(9) Uani d . 1 . . O
O8 0.67784(11) 0.5314(4) 0.1715(3) 0.0803(8) Uani d . 1 . . O
O9 0.61848(8) 0.7611(3) 0.1484(2) 0.0575(6) Uani d . 1 . . O
O10 0.57659(10) 0.9536(4) 0.1402(3) 0.0815(9) Uani d . 1 . . O
N1 0.65435(9) 0.4873(3) 0.6892(2) 0.0545(7) Uani d . 1 . . N
C1 0.56807(10) 0.3931(4) 0.5212(3) 0.0528(8) Uani d . 1 . . C
C2 0.56881(13) 0.3551(5) 0.6465(3) 0.0646(9) Uani d . 1 . . C
C3 0.55954(15) 0.4830(5) 0.7129(4) 0.0715(11) Uani d . 1 . . C
C4 0.58945(12) 0.6097(5) 0.7132(3) 0.0580(8) Uani d . 1 . . C
C5 0.58210(10) 0.6619(4) 0.5824(3) 0.0504(7) Uani d . 1 . . C
C6 0.61530(10) 0.7777(4) 0.5734(3) 0.0527(8) Uani d . 1 . . C
C7 0.65072(10) 0.6919(4) 0.5426(3) 0.0481(7) Uani d . 1 . . C
C8 0.64731(10) 0.7198(3) 0.4107(3) 0.0462(7) Uani d . 1 . . C
C9 0.59954(10) 0.7032(3) 0.3334(3) 0.0460(7) Uani d . 1 . . C
C10 0.57926(10) 0.5672(4) 0.3699(3) 0.0501(7) Uani d . 1 . . C
C11 0.59171(10) 0.5339(4) 0.5090(3) 0.0452(7) Uani d . 1 . . C
C12 0.58929(13) 0.4479(4) 0.2919(3) 0.0590(9) Uani d . 1 . . C
C13 0.61023(13) 0.5188(4) 0.2089(3) 0.0587(8) Uani d . 1 . . C
C14 0.59385(11) 0.6730(4) 0.2022(3) 0.0539(8) Uani d . 1 . . C
C15 0.67851(11) 0.6296(4) 0.3646(3) 0.0567(8) Uani d . 1 . . C
C16 0.65965(13) 0.5144(4) 0.2661(3) 0.0622(9) Uani d . 1 . . C
C17 0.64109(10) 0.5344(4) 0.5632(3) 0.0476(7) Uani d . 1 . . C
C18 0.57801(13) 0.7275(6) 0.7917(4) 0.0716(11) Uani d . 1 . . C
C19 0.63692(12) 0.5703(5) 0.7699(3) 0.0608(9) Uani d . 1 . . C
C20 0.55346(17) 0.1690(6) 0.4132(5) 0.0884(13) Uani d . 1 . . C
C21 0.52164(19) 0.8680(8) 0.8097(7) 0.121(2) Uani d . 1 . . C
C22 0.6490(3) 0.9988(10) 0.6608(8) 0.0795(18) Uani d P 0.533(8) A 1 C
C22A 0.6175(4) 1.0003(11) 0.6690(9) 0.0795(18) Uani d P 0.467(8) A 2 C
C23 0.69357(12) 0.9359(4) 0.4441(3) 0.0596(8) Uani d . 1 . . C
C24 0.69162(17) 1.0903(5) 0.4082(5) 0.0863(14) Uani d . 1 . . C
C25 0.71875(17) 0.4719(7) 0.1976(5) 0.0956(16) Uani d . 1 . . C
C26 0.60678(12) 0.8990(4) 0.1220(3) 0.0574(8) Uani d . 1 . . C
C27 0.63669(7) 0.9709(3) 0.0699(2) 0.0571(8) Uani d G 1 . . C
C28 0.67013(8) 0.8963(2) 0.0479(3) 0.0684(10) Uani d G 1 . . C
C29 0.69786(8) 0.9680(3) -0.0007(3) 0.0805(12) Uani d G 1 . . C
C30 0.69216(10) 1.1143(3) -0.0271(3) 0.0920(15) Uani d G 1 . . C
C31 0.65873(11) 1.1889(2) -0.0051(3) 0.0926(15) Uani d G 1 . . C
C32 0.63099(9) 1.1172(3) 0.0435(3) 0.0800(12) Uani d G 1 . . C
C33 0.70043(12) 0.4696(5) 0.7446(3) 0.0665(10) Uani d . 1 . . C
C34 0.71863(13) 0.3474(5) 0.6938(4) 0.0862(14) Uani d . 1 . . C
N2 0.50272(13) 0.4948(5) -0.0283(4) 0.154(5) Uiso d PR 0.50 . . N
C35 0.50000(13) 0.3715(5) 0.0000(4) 0.169(5) Uiso d SR 1 . . C
C36 0.49462(13) 0.2216(5) 0.0408(4) 0.085(3) Uiso d PR 0.50 . . C
H2 0.5440 0.4652 0.8520 0.091(2) Uiso calc R 1 . . H
H7 0.6148 0.4566 0.0622 0.091(2) Uiso calc R 1 . . H
H1A 0.5387 0.4038 0.4731 0.091(2) Uiso calc R 1 . . H
H2A 0.5480 0.2822 0.6419 0.091(2) Uiso calc R 1 . . H
H2B 0.5963 0.3171 0.6903 0.091(2) Uiso calc R 1 . . H
H3A 0.5306 0.5126 0.6749 0.091(2) Uiso calc R 1 . . H
H5A 0.5534 0.6958 0.5466 0.091(2) Uiso calc R 1 . . H
H6A 0.6016 0.8400 0.5079 0.091(2) Uiso calc R 1 . . H
H7A 0.6784 0.7185 0.5949 0.091(2) Uiso calc R 1 . . H
H9A 0.5838 0.7869 0.3403 0.091(2) Uiso calc R 1 . . H
H10A 0.5489 0.5811 0.3409 0.091(2) Uiso calc R 1 . . H
H12A 0.6082 0.3785 0.3413 0.091(2) Uiso calc R 1 . . H
H12B 0.5635 0.4004 0.2463 0.091(2) Uiso calc R 1 . . H
H14A 0.5642 0.6769 0.1556 0.091(2) Uiso calc R 1 . . H
H15A 0.6949 0.6951 0.3348 0.091(2) Uiso calc R 1 . . H
H15B 0.6981 0.5821 0.4319 0.091(2) Uiso calc R 1 . . H
H16A 0.6675 0.4218 0.3010 0.091(2) Uiso calc R 1 . . H
H17A 0.6532 0.4726 0.5181 0.091(2) Uiso calc R 1 . . H
H18A 0.5843 0.6934 0.8718 0.091(2) Uiso calc R 1 . . H
H18B 0.5948 0.8115 0.7934 0.091(2) Uiso calc R 1 . . H
H19A 0.6532 0.6565 0.7930 0.091(2) Uiso calc R 1 . . H
H19B 0.6403 0.5154 0.8406 0.091(2) Uiso calc R 1 . . H
H20A 0.5669 0.0927 0.3848 0.091(2) Uiso calc R 1 . . H
H20B 0.5325 0.2139 0.3471 0.091(2) Uiso calc R 1 . . H
H20C 0.5398 0.1314 0.4668 0.091(2) Uiso calc R 1 . . H
H21A 0.4917 0.8868 0.7740 0.091(2) Uiso calc R 1 . . H
H21B 0.5375 0.9539 0.8096 0.091(2) Uiso calc R 1 . . H
H21C 0.5272 0.8360 0.8900 0.091(2) Uiso calc R 1 . . H
H22A 0.6547 1.0546 0.7321 0.091(2) Uiso calc PR 0.533(8) A 1 H
H22B 0.6285 1.0474 0.5961 0.091(2) Uiso calc PR 0.533(8) A 1 H
H22C 0.6749 0.9860 0.6425 0.091(2) Uiso calc PR 0.533(8) A 1 H
H22D 0.6359 1.0568 0.7325 0.091(2) Uiso calc PR 0.467(8) A 2 H
H22E 0.5892 1.0003 0.6743 0.091(2) Uiso calc PR 0.467(8) A 2 H
H22F 0.6169 1.0400 0.5940 0.091(2) Uiso calc PR 0.467(8) A 2 H
H24A 0.6633 1.1129 0.3575 0.091(2) Uiso calc R 1 . . H
H24B 0.7115 1.1074 0.3662 0.091(2) Uiso calc R 1 . . H
H24C 0.6988 1.1494 0.4780 0.091(2) Uiso calc R 1 . . H
H25A 0.7290 0.4866 0.1316 0.091(2) Uiso calc R 1 . . H
H25B 0.7175 0.3714 0.2120 0.091(2) Uiso calc R 1 . . H
H25C 0.7378 0.5170 0.2672 0.091(2) Uiso calc R 1 . . H
H28A 0.6740 0.7963 0.0660 0.091(2) Uiso calc R 1 . . H
H29A 0.7207 0.9171 -0.0158 0.091(2) Uiso calc R 1 . . H
H30A 0.7111 1.1634 -0.0603 0.091(2) Uiso calc R 1 . . H
H31A 0.6548 1.2889 -0.0232 0.091(2) Uiso calc R 1 . . H
H32A 0.6081 1.1681 0.0586 0.091(2) Uiso calc R 1 . . H
H33A 0.7066 0.4543 0.8284 0.091(2) Uiso calc R 1 . . H
H33B 0.7144 0.5564 0.7348 0.091(2) Uiso calc R 1 . . H
H34A 0.7488 0.3414 0.7340 0.091(2) Uiso calc R 1 . . H
H34B 0.7133 0.3631 0.6104 0.091(2) Uiso calc R 1 . . H
H34C 0.7053 0.2598 0.7048 0.091(2) Uiso calc R 1 . . H
H36A 0.4722 0.1745 -0.0197 0.091(2) Uiso d PR 0.50 . . H
H36B 0.5208 0.1700 0.0549 0.091(2) Uiso d PR 0.50 . . H
H36C 0.4876 0.2266 0.1129 0.091(2) Uiso d PR 0.50 . . H

loop_
_atom_site_aniso_label
_atom_site_aniso_U_11
_atom_site_aniso_U_22
_atom_site_aniso_U_33
_atom_site_aniso_U_12
_atom_site_aniso_U_13
_atom_site_aniso_U_23
O1 0.0658(13) 0.0536(13) 0.0544(13) -0.0025(11) 0.0195(11) 0.0008(11)
O2 0.183(4) 0.138(4) 0.075(2) -0.002(3) 0.081(3) 0.011(2)
O3 0.0767(19) 0.127(3) 0.093(2) 0.035(2) 0.0175(16) -0.033(2)
O4 0.0784(15) 0.0615(15) 0.0473(12) -0.0010(13) 0.0114(11) -0.0137(11)
O5 0.0528(12) 0.0482(12) 0.0561(12) -0.0073(10) 0.0099(10) -0.0012(10)
O6 0.0496(13) 0.0763(18) 0.0867(18) -0.0065(13) 0.0091(13) -0.0040(15)
O7 0.122(2) 0.0722(18) 0.0414(12) -0.0176(17) 0.0241(14) -0.0136(12)
O8 0.101(2) 0.086(2) 0.0689(17) 0.0091(17) 0.0481(16) -0.0057(15)
O9 0.0706(14) 0.0549(13) 0.0495(12) -0.0013(11) 0.0229(11) 0.0059(10)
O10 0.0737(17) 0.0802(19) 0.097(2) 0.0143(15) 0.0370(16) 0.0217(17)
N1 0.0511(14) 0.0670(18) 0.0406(13) 0.0129(13) 0.0082(11) 0.0049(12)
C1 0.0488(16) 0.058(2) 0.0490(16) -0.0008(14) 0.0121(13) 0.0026(14)
C2 0.069(2) 0.074(2) 0.0534(19) -0.0038(19) 0.0240(17) 0.0099(18)
C3 0.080(2) 0.088(3) 0.057(2) -0.005(2) 0.0371(19) 0.001(2)
C4 0.0569(19) 0.074(2) 0.0420(16) 0.0081(17) 0.0142(14) -0.0009(15)
C5 0.0419(15) 0.0624(19) 0.0441(16) 0.0070(14) 0.0104(12) -0.0015(14)
C6 0.0541(17) 0.0571(19) 0.0418(16) 0.0071(15) 0.0085(13) -0.0065(14)
C7 0.0396(14) 0.0554(18) 0.0424(15) -0.0004(13) 0.0037(12) -0.0039(13)
C8 0.0480(16) 0.0445(15) 0.0443(16) -0.0044(12) 0.0126(13) -0.0009(12)
C9 0.0469(15) 0.0472(17) 0.0397(15) -0.0016(13) 0.0084(12) 0.0018(12)
C10 0.0456(16) 0.0554(18) 0.0417(16) -0.0062(13) 0.0038(12) 0.0015(13)
C11 0.0430(15) 0.0527(17) 0.0356(14) 0.0013(13) 0.0068(12) 0.0011(12)
C12 0.081(2) 0.0520(19) 0.0419(16) -0.0134(17) 0.0168(16) -0.0059(14)
C13 0.081(2) 0.0539(19) 0.0388(15) -0.0110(18) 0.0160(15) -0.0058(14)
C14 0.0602(19) 0.0554(18) 0.0435(16) -0.0084(15) 0.0129(14) 0.0057(14)
C15 0.0549(18) 0.062(2) 0.0535(18) 0.0024(15) 0.0180(15) -0.0013(15)
C16 0.082(2) 0.056(2) 0.0529(18) 0.0027(18) 0.0276(17) 0.0017(16)
C17 0.0436(15) 0.0546(17) 0.0410(15) 0.0027(13) 0.0089(12) -0.0019(13)
C18 0.069(2) 0.097(3) 0.052(2) 0.013(2) 0.0237(17) -0.0097(19)
C19 0.063(2) 0.079(2) 0.0369(15) 0.0120(18) 0.0104(14) 0.0019(15)
C20 0.098(3) 0.068(3) 0.094(3) -0.018(2) 0.024(3) -0.012(2)
C21 0.087(3) 0.135(5) 0.138(5) 0.021(4) 0.030(3) -0.056(5)
C22 0.095(5) 0.064(3) 0.071(3) 0.003(4) 0.016(4) -0.014(3)
C22A 0.095(5) 0.064(3) 0.071(3) 0.003(4) 0.016(4) -0.014(3)
C23 0.056(2) 0.057(2) 0.062(2) -0.0110(16) 0.0155(17) -0.0061(16)
C24 0.086(3) 0.058(3) 0.102(3) -0.025(2) 0.013(3) 0.003(2)
C25 0.094(3) 0.103(4) 0.106(4) 0.004(3) 0.054(3) -0.024(3)
C26 0.0613(19) 0.057(2) 0.0492(17) 0.0057(16) 0.0107(14) 0.0050(15)
C27 0.062(2) 0.058(2) 0.0473(17) -0.0051(15) 0.0126(15) 0.0065(15)
C28 0.065(2) 0.074(3) 0.064(2) 0.0000(19) 0.0176(17) 0.0073(19)
C29 0.069(2) 0.093(3) 0.085(3) -0.006(2) 0.033(2) 0.009(2)
C30 0.106(4) 0.094(3) 0.083(3) -0.030(3) 0.041(3) 0.008(3)
C31 0.122(4) 0.066(3) 0.102(4) -0.016(3) 0.053(3) 0.010(2)
C32 0.101(3) 0.058(2) 0.091(3) 0.003(2) 0.046(3) 0.009(2)
C33 0.059(2) 0.077(3) 0.0528(18) 0.0139(18) 0.0041(16) 0.0068(18)
C34 0.064(2) 0.104(4) 0.086(3) 0.024(2) 0.018(2) 0.001(3)

loop_
_atom_type_symbol
_atom_type_description
_atom_type_scat_dispersion_real
_atom_type_scat_dispersion_imag
_atom_type_scat_source
C C .0181 .0091 'International Tables Vol C Tables 4.2.6.8 and 6.1.1.4'
H H .0000 .0000 'International Tables Vol C Tables 4.2.6.8 and 6.1.1.4'
O O .0492 .0322 'International Tables Vol C Tables 4.2.6.8 and 6.1.1.4'
N N .0311 .0180 'International Tables Vol C Tables 4.2.6.8 and 6.1.1.4'

loop_
_geom_angle_atom_site_label_1
_geom_angle_atom_site_label_2
_geom_angle_atom_site_label_3
_geom_angle_site_symmetry_1
_geom_angle_site_symmetry_3
_geom_angle
_geom_angle_publ_flag
C20 O1 C1 . . 114.1(3) y
C18 O3 C21 . . 112.6(4) y
C22A O4 C22 . . 45.4(6) n
C22A O4 C6 . . 115.0(5) n
C22 O4 C6 . . 115.9(4) y
C23 O5 C8 . . 121.4(3) y
C25 O8 C16 . . 113.6(4) y
C26 O9 C14 . . 119.0(3) y
C33 N1 C17 . . 114.3(3) y
C33 N1 C19 . . 109.6(3) y
C17 N1 C19 . . 116.4(3) y
O1 C1 C2 . . 107.9(3) n
O1 C1 C11 . . 110.6(2) n
C2 C1 C11 . . 116.0(3) n
C3 C2 C1 . . 112.4(3) n
O2 C3 C2 . . 106.7(4) n
O2 C3 C4 . . 111.8(4) n
C2 C3 C4 . . 111.7(3) n
C19 C4 C3 . . 112.4(4) n
C19 C4 C18 . . 108.6(3) n
C3 C4 C18 . . 105.2(3) n
C19 C4 C5 . . 108.4(3) n
C3 C4 C5 . . 110.1(3) n
C18 C4 C5 . . 112.3(3) n
C4 C5 C6 . . 113.2(3) n
C4 C5 C11 . . 108.5(3) n
C6 C5 C11 . . 102.4(2) n
O4 C6 C7 . . 111.8(3) n
O4 C6 C5 . . 114.6(3) n
C7 C6 C5 . . 104.9(3) n
C17 C7 C8 . . 111.6(2) n
C17 C7 C6 . . 104.2(3) n
C8 C7 C6 . . 109.6(3) n
O5 C8 C7 . . 109.5(2) n
O5 C8 C9 . . 101.2(2) n
C7 C8 C9 . . 107.7(2) n
O5 C8 C15 . . 109.0(3) n
C7 C8 C15 . . 114.9(3) n
C9 C8 C15 . . 113.6(3) n
C14 C9 C8 . . 112.5(3) n
C14 C9 C10 . . 102.0(2) n
C8 C9 C10 . . 111.3(2) n
C12 C10 C9 . . 103.1(2) n
C12 C10 C11 . . 116.3(3) n
C9 C10 C11 . . 117.0(3) n
C17 C11 C1 . . 117.2(3) n
C17 C11 C5 . . 98.3(2) n
C1 C11 C5 . . 113.1(2) n
C17 C11 C10 . . 108.2(2) n
C1 C11 C10 . . 106.9(2) n
C5 C11 C10 . . 113.2(3) n
C13 C12 C10 . . 107.5(3) n
O7 C13 C12 . . 109.0(3) n
O7 C13 C14 . . 113.4(3) n
C12 C13 C14 . . 102.4(3) n
O7 C13 C16 . . 111.1(3) n
C12 C13 C16 . . 109.9(3) n
C14 C13 C16 . . 110.6(3) n
O9 C14 C9 . . 116.3(3) n
O9 C14 C13 . . 108.6(3) n
C9 C14 C13 . . 101.3(3) n
C16 C15 C8 . . 119.0(3) n
O8 C16 C13 . . 107.7(3) n
O8 C16 C15 . . 109.8(3) n
C13 C16 C15 . . 114.6(3) n
N1 C17 C7 . . 115.7(3) n
N1 C17 C11 . . 110.2(2) n
C7 C17 C11 . . 100.4(2) n
O3 C18 C4 . . 109.5(3) n
N1 C19 C4 . . 113.5(3) n
O6 C23 O5 . . 124.7(4) n
O6 C23 C24 . . 125.8(4) n
O5 C23 C24 . . 109.5(4) n
O10 C26 O9 . . 123.7(4) n
O10 C26 C27 . . 126.0(3) n
O9 C26 C27 . . 110.3(3) n
C28 C27 C32 . . 120.0 n
C28 C27 C26 . . 121.7(2) n
C32 C27 C26 . . 118.3(2) n
C27 C28 C29 . . 120.0 n
C30 C29 C28 . . 120.0 n
C29 C30 C31 . . 120.0 n
C32 C31 C30 . . 120.0 n
C31 C32 C27 . . 120.0 n
N1 C33 C34 . . 113.6(3) n
N2 C35 N2 . 2_655 36.0(4) n
N2 C35 C36 . . 175.7 n
C36 C35 C36 2_655 . 44.1(3) n

loop_
_geom_bond_atom_site_label_1
_geom_bond_atom_site_label_2
_geom_bond_site_symmetry_2
_geom_bond_distance
_geom_bond_publ_flag
O1 C20 . 1.425(5) y
O1 C1 . 1.435(4) y
O2 C3 . 1.431(5) y
O3 C18 . 1.398(5) y
O3 C21 . 1.398(6) y
O4 C22A . 1.357(10) n
O4 C22 . 1.410(10) y
O4 C6 . 1.416(4) y
O5 C23 . 1.349(4) y
O5 C8 . 1.478(4) y
O6 C23 . 1.194(5) y
O7 C13 . 1.429(4) y
O8 C25 . 1.390(6) y
O8 C16 . 1.431(4) y
O9 C26 . 1.342(5) y
O9 C14 . 1.432(4) y
O10 C26 . 1.192(5) y
N1 C33 . 1.448(5) y
N1 C17 . 1.468(4) y
N1 C19 . 1.473(4) y
C1 C2 . 1.506(5) n
C1 C11 . 1.548(5) n
C2 C3 . 1.503(6) n
C3 C4 . 1.529(6) n
C4 C19 . 1.526(5) n
C4 C18 . 1.552(5) n
C4 C5 . 1.554(5) n
C5 C6 . 1.557(5) n
C5 C11 . 1.558(5) n
C6 C7 . 1.545(4) n
C7 C17 . 1.529(5) n
C7 C8 . 1.540(4) n
C8 C9 . 1.543(4) n
C8 C15 . 1.549(5) n
C9 C14 . 1.519(4) n
C9 C10 . 1.549(4) n
C10 C12 . 1.539(5) n
C10 C11 . 1.583(4) n
C11 C17 . 1.536(4) n
C12 C13 . 1.513(5) n
C13 C14 . 1.520(5) n
C13 C16 . 1.541(6) n
C15 C16 . 1.549(5) n
C23 C24 . 1.488(6) n
C26 C27 . 1.473(4) n
C27 C28 . 1.3900 n
C27 C32 . 1.3900 n
C28 C29 . 1.3900 n
C29 C30 . 1.3900 n
C30 C31 . 1.3900 n
C31 C32 . 1.3900 n
C33 C34 . 1.493(6) n
N2 N2 2_655 0.742(9) n
N2 C35 . 1.201(3) n
C35 C36 . 1.499(3) n
C36 C36 2_655 1.126(9) n

loop_
_geom_hbond_atom_site_label_D
_geom_hbond_atom_site_label_H
_geom_hbond_atom_site_label_A
_geom_hbond_site_symmetry_A
_geom_hbond_distance_DH
_geom_hbond_distance_HA
_geom_hbond_distance_DA
_geom_hbond_angle_DHA
O2 H2 N2 1_556 0.82 2.26 3.036(6) 157
O7 H7 O8 . 0.82 2.16 2.643(5) 117

loop_
_geom_torsion_atom_site_label_1
_geom_torsion_atom_site_label_2
_geom_torsion_atom_site_label_3
_geom_torsion_atom_site_label_4
_geom_torsion
_geom_torsion_publ_flag
C20 O1 C1 C2 89.4(4) n
C20 O1 C1 C11 -142.8(3) n
O1 C1 C2 C3 169.3(3) n
C11 C1 C2 C3 44.6(4) n
C1 C2 C3 O2 -176.0(3) n
C1 C2 C3 C4 -53.5(5) n
O2 C3 C4 C19 61.2(4) n
C2 C3 C4 C19 -58.3(4) n
O2 C3 C4 C18 -56.7(5) n
C2 C3 C4 C18 -176.2(3) n
O2 C3 C4 C5 -177.9(4) n
C2 C3 C4 C5 62.6(4) n
C19 C4 C5 C6 -49.5(4) n
C3 C4 C5 C6 -172.7(3) n
C18 C4 C5 C6 70.4(4) n
C19 C4 C5 C11 63.5(4) n
C3 C4 C5 C11 -59.7(3) n
C18 C4 C5 C11 -176.6(3) n
C22A O4 C6 C7 134.5(7) n
C22 O4 C6 C7 83.9(6) n
C22A O4 C6 C5 -106.3(7) n
C22 O4 C6 C5 -156.9(5) n
C4 C5 C6 O4 -27.7(4) n
C11 C5 C6 O4 -144.2(3) n
C4 C5 C6 C7 95.4(3) n
C11 C5 C6 C7 -21.2(3) n
O4 C6 C7 C17 112.8(3) n
C5 C6 C7 C17 -12.0(3) n
O4 C6 C7 C8 -127.7(3) n
C5 C6 C7 C8 107.5(3) n
C23 O5 C8 C7 68.8(4) n
C23 O5 C8 C9 -177.6(3) n
C23 O5 C8 C15 -57.7(4) n
C17 C7 C8 O5 176.9(2) n
C6 C7 C8 O5 62.1(3) n
C17 C7 C8 C9 67.7(3) n
C6 C7 C8 C9 -47.1(3) n
C17 C7 C8 C15 -60.1(3) n
C6 C7 C8 C15 -174.9(3) n
O5 C8 C9 C14 86.4(3) n
C7 C8 C9 C14 -158.8(3) n
C15 C8 C9 C14 -30.3(4) n
O5 C8 C9 C10 -159.8(2) n
C7 C8 C9 C10 -45.0(3) n
C15 C8 C9 C10 83.6(3) n
C14 C9 C10 C12 32.3(3) n
C8 C9 C10 C12 -87.9(3) n
C14 C9 C10 C11 161.2(3) n
C8 C9 C10 C11 41.0(4) n
O1 C1 C11 C17 -54.1(3) n
C2 C1 C11 C17 69.1(4) n
O1 C1 C11 C5 -167.3(2) n
C2 C1 C11 C5 -44.1(4) n
O1 C1 C11 C10 67.4(3) n
C2 C1 C11 C10 -169.4(3) n
C4 C5 C11 C17 -74.0(3) n
C6 C5 C11 C17 46.0(3) n
C4 C5 C11 C1 50.3(3) n
C6 C5 C11 C1 170.3(2) n
C4 C5 C11 C10 172.1(3) n
C6 C5 C11 C10 -67.9(3) n
C12 C10 C11 C17 70.1(3) n
C9 C10 C11 C17 -52.2(4) n
C12 C10 C11 C1 -56.9(3) n
C9 C10 C11 C1 -179.2(3) n
C12 C10 C11 C5 177.9(3) n
C9 C10 C11 C5 55.6(4) n
C9 C10 C12 C13 -5.0(3) n
C11 C10 C12 C13 -134.4(3) n
C10 C12 C13 O7 -144.5(3) n
C10 C12 C13 C14 -24.1(3) n
C10 C12 C13 C16 93.5(3) n
C26 O9 C14 C9 -73.4(4) n
C26 O9 C14 C13 173.3(3) n
C8 C9 C14 O9 -45.9(4) n
C10 C9 C14 O9 -165.2(3) n
C8 C9 C14 C13 71.6(3) n
C10 C9 C14 C13 -47.8(3) n
O7 C13 C14 O9 -75.5(4) n
C12 C13 C14 O9 167.2(3) n
C16 C13 C14 O9 50.1(3) n
O7 C13 C14 C9 161.6(3) n
C12 C13 C14 C9 44.4(3) n
C16 C13 C14 C9 -72.8(3) n
O5 C8 C15 C16 -123.4(3) n
C7 C8 C15 C16 113.3(3) n
C9 C8 C15 C16 -11.4(4) n
C25 O8 C16 C13 -154.7(4) n
C25 O8 C16 C15 80.0(5) n
O7 C13 C16 O8 38.3(4) n
C12 C13 C16 O8 159.0(3) n
C14 C13 C16 O8 -88.6(4) n
O7 C13 C16 C15 160.7(3) n
C12 C13 C16 C15 -78.6(4) n
C14 C13 C16 C15 33.8(4) n
C8 C15 C16 O8 130.8(3) n
C8 C15 C16 C13 9.5(5) n
C33 N1 C17 C7 -73.1(4) n
C19 N1 C17 C7 56.4(4) n
C33 N1 C17 C11 173.9(3) n
C19 N1 C17 C11 -56.7(4) n
C8 C7 C17 N1 164.5(2) n
C6 C7 C17 N1 -77.4(3) n
C8 C7 C17 C11 -77.0(3) n
C6 C7 C17 C11 41.2(3) n
C1 C11 C17 N1 -52.5(4) n
C5 C11 C17 N1 68.8(3) n
C10 C11 C17 N1 -173.4(3) n
C1 C11 C17 C7 -175.1(3) n
C5 C11 C17 C7 -53.7(3) n
C10 C11 C17 C7 64.1(3) n
C21 O3 C18 C4 -179.5(5) n
C19 C4 C18 O3 -177.7(4) n
C3 C4 C18 O3 -57.3(5) n
C5 C4 C18 O3 62.5(5) n
C33 N1 C19 C4 173.3(3) n
C17 N1 C19 C4 41.6(4) n
C3 C4 C19 N1 78.4(4) n
C18 C4 C19 N1 -165.7(3) n
C5 C4 C19 N1 -43.5(4) n
C8 O5 C23 O6 -2.6(5) n
C8 O5 C23 C24 177.7(3) n
C14 O9 C26 O10 -0.4(5) n
C14 O9 C26 C27 178.8(3) n
O10 C26 C27 C28 -177.5(3) n
O9 C26 C27 C28 3.3(4) n
O10 C26 C27 C32 2.9(5) n
O9 C26 C27 C32 -176.3(2) n
C32 C27 C28 C29 0.0 n
C26 C27 C28 C29 -179.6(3) n
C27 C28 C29 C30 0.0 n
C28 C29 C30 C31 0.0 n
C29 C30 C31 C32 0.0 n
C30 C31 C32 C27 0.0 n
C28 C27 C32 C31 0.0 n
C26 C27 C32 C31 179.6(3) n
C17 N1 C33 C34 -67.7(4) n
C19 N1 C33 C34 159.5(3) n
